data_7106015
loop_
_publ_author_name
'Nikoletta B. Bathori'
'Luigi R. Nassimbeni'
'Clive L. Oliver'

_publ_section_title
;
 Quininium mandelates - Systematic study of chiral discrimination in
 crystals of diastereomeric salts
;
_journal_name_full Chem.Commun.
_journal_page_first 2670
_journal_paper_doi 10.1039/c0cc04279j
_journal_volume 47
_journal_year 2011
_chemical_absolute_configuration rm
_chemical_formula_sum 'C28 H32 N2 O5'
_chemical_formula_weight 476.56
_chemical_name_common quininium-(S)-mandelate
_chemical_name_systematic
;
quininium-(S)-mandelate
;
_space_group_IT_number 19
_symmetry_cell_setting orthorhombic
_symmetry_Int_Tables_number 19
_symmetry_space_group_name_Hall 'P 2ac 2ab'
_symmetry_space_group_name_H-M 'P 21 21 21'
_atom_sites_solution_hydrogens geom
_atom_sites_solution_primary direct
_atom_sites_solution_secondary difmap
_audit_creation_method SHELXL-97
_cell_angle_alpha 90.00
_cell_angle_beta 90.00
_cell_angle_gamma 90.00
_cell_formula_units_Z 4
_cell_length_a 6.5538(19)
_cell_length_b 12.554(3)
_cell_length_c 31.974(9)
_cell_measurement_reflns_used 2853
_cell_measurement_temperature 173(2)
_cell_measurement_theta_max 25.70
_cell_measurement_theta_min 2.06
_cell_volume 2630.7(12)
_computing_structure_refinement 'SHELXL-97 (Sheldrick, 1997)'
_computing_structure_solution 'SHELXS-97 (Sheldrick, 1990)'
_diffrn_ambient_temperature 173(2)
_diffrn_measured_fraction_theta_full 0.991
_diffrn_measured_fraction_theta_max 0.991
_diffrn_radiation_monochromator graphite
_diffrn_radiation_source 'fine-focus sealed tube'
_diffrn_radiation_type MoK\a
_diffrn_radiation_wavelength 0.71073
_diffrn_reflns_av_R_equivalents 0.0494
_diffrn_reflns_av_sigmaI/netI 0.0509
_diffrn_reflns_limit_h_max 5
_diffrn_reflns_limit_h_min -7
_diffrn_reflns_limit_k_max 14
_diffrn_reflns_limit_k_min -15
_diffrn_reflns_limit_l_max 31
_diffrn_reflns_limit_l_min -38
_diffrn_reflns_number 9097
_diffrn_reflns_theta_full 25.70
_diffrn_reflns_theta_max 25.70
_diffrn_reflns_theta_min 2.06
_exptl_absorpt_coefficient_mu 0.083
_exptl_absorpt_correction_T_max 0.9677
_exptl_absorpt_correction_T_min 0.9637
_exptl_absorpt_correction_type multi-scan
_exptl_absorpt_process_details 'SADABS (Sheldrick, 1996)'
_exptl_crystal_colour colorless
_exptl_crystal_density_diffrn 1.203
_exptl_crystal_density_method 'not measured'
_exptl_crystal_description chunk
_exptl_crystal_F_000 1016
_exptl_crystal_size_max 0.45
_exptl_crystal_size_mid 0.45
_exptl_crystal_size_min 0.40
_refine_diff_density_max 0.871
_refine_diff_density_min -0.213
_refine_diff_density_rms 0.058
_refine_ls_extinction_coef 0.0083(17)
_refine_ls_extinction_expression Fc^*^=kFc[1+0.001xFc^2^\l^3^/sin(2\q)]^-1/4^
_refine_ls_extinction_method SHELXL
_refine_ls_goodness_of_fit_ref 1.124
_refine_ls_hydrogen_treatment noref
_refine_ls_matrix_type full
_refine_ls_number_parameters 324
_refine_ls_number_reflns 2853
_refine_ls_number_restraints 0
_refine_ls_restrained_S_all 1.124
_refine_ls_R_factor_all 0.0696
_refine_ls_R_factor_gt 0.0493
_refine_ls_shift/su_max 0.000
_refine_ls_shift/su_mean 0.000
_refine_ls_structure_factor_coef Fsqd
_refine_ls_weighting_details 'calc w=1/[\s^2^(Fo^2^)+(0.0709P)^2^+0.1396P] where P=(Fo^2^+2Fc^2^)/3'
_refine_ls_weighting_scheme calc
_refine_ls_wR_factor_gt 0.1178
_refine_ls_wR_factor_ref 0.1261
_reflns_number_gt 2263
_reflns_number_total 2853
_reflns_threshold_expression >2sigma(I)
_cod_data_source_file C0CC04279J.TXT
_cod_data_source_block 1
_cod_original_cell_volume 2630.7(13)
_cod_database_code 7106015

loop_
_symmetry_equiv_pos_as_xyz
'x, y, z'
'-x+1/2, -y, z+1/2'
'x+1/2, -y+1/2, -z'
'-x, y+1/2, -z+1/2'

loop_
_atom_site_label
_atom_site_type_symbol
_atom_site_fract_x
_atom_site_fract_y
_atom_site_fract_z
_atom_site_U_iso_or_equiv
_atom_site_adp_type
_atom_site_occupancy
_atom_site_symmetry_multiplicity
_atom_site_calc_flag
_atom_site_refinement_flags
_atom_site_disorder_assembly
_atom_site_disorder_group
N1 N 0.3151(5) 0.3943(2) -0.00948(9) 0.0244(7) Uani 1 1 d . . .
C2 C 0.1839(6) 0.3301(3) 0.00952(11) 0.0245(8) Uani 1 1 d . . .
H2 H 0.0645 0.3101 -0.0054 0.029 Uiso 1 1 calc R . .
C3 C 0.2094(6) 0.2897(3) 0.05004(11) 0.0235(8) Uani 1 1 d . . .
H3 H 0.1095 0.2437 0.0618 0.028 Uiso 1 1 calc R . .
C4 C 0.3804(5) 0.3172(3) 0.07278(10) 0.0195(7) Uani 1 1 d . . .
C5 C 0.7011(6) 0.4276(3) 0.07543(10) 0.0210(8) Uani 1 1 d . . .
H5 H 0.7298 0.4051 0.1032 0.025 Uiso 1 1 calc R . .
C6 C 0.8313(5) 0.4963(3) 0.05539(10) 0.0218(8) Uani 1 1 d . . .
C7 C 0.7947(6) 0.5284(3) 0.01361(11) 0.0276(8) Uani 1 1 d . . .
H7 H 0.8887 0.5741 -0.0002 0.033 Uiso 1 1 calc R . .
C8 C 0.6248(6) 0.4938(3) -0.00684(11) 0.0259(8) Uani 1 1 d . . .
H8 H 0.6010 0.5164 -0.0348 0.031 Uiso 1 1 calc R . .
C9 C 0.4178(5) 0.2666(3) 0.11551(10) 0.0183(7) Uani 1 1 d . . .
H9 H 0.4817 0.3205 0.1345 0.022 Uiso 1 1 calc R . .
C10 C 0.5676(5) 0.1726(3) 0.10921(9) 0.0180(7) Uani 1 1 d . . .
H10 H 0.6669 0.1937 0.0870 0.022 Uiso 1 1 calc R . .
N11 N 0.6878(4) 0.1484(2) 0.14835(8) 0.0184(6) Uani 1 1 d . . .
C12 C 0.8403(5) 0.0629(3) 0.13851(11) 0.0227(8) Uani 1 1 d . . .
H12D H 0.9382 0.0560 0.1619 0.027 Uiso 1 1 calc R . .
H12E H 0.9177 0.0825 0.1131 0.027 Uiso 1 1 calc R . .
C13 C 0.7308(6) -0.0448(3) 0.13143(11) 0.0246(8) Uani 1 1 d . . .
H13 H 0.7512 -0.0894 0.1570 0.030 Uiso 1 1 calc R . .
C14 C 0.5009(6) -0.0205(3) 0.12750(11) 0.0224(8) Uani 1 1 d . . .
H14 H 0.4257 -0.0865 0.1192 0.027 Uiso 1 1 calc R . .
C15 C 0.4644(6) 0.0675(3) 0.09505(10) 0.0217(8) Uani 1 1 d . . .
H15D H 0.3160 0.0792 0.0916 0.026 Uiso 1 1 calc R . .
H15E H 0.5210 0.0452 0.0677 0.026 Uiso 1 1 calc R . .
C16 C 0.4259(6) 0.0177(3) 0.17052(10) 0.0232(8) Uani 1 1 d . . .
H16E H 0.2805 0.0387 0.1688 0.028 Uiso 1 1 calc R . .
H16D H 0.4384 -0.0407 0.1912 0.028 Uiso 1 1 calc R . .
C17 C 0.5554(6) 0.1130(3) 0.18423(10) 0.0217(8) Uani 1 1 d . . .
H17D H 0.4655 0.1723 0.1930 0.026 Uiso 1 1 calc R . .
H17E H 0.6420 0.0927 0.2083 0.026 Uiso 1 1 calc R . .
C18 C 0.8177(7) -0.1040(3) 0.09507(13) 0.0340(9) Uani 1 1 d . . .
H18 H 0.8007 -0.0732 0.0681 0.041 Uiso 1 1 calc R . .
C19 C 0.9166(10) -0.1957(4) 0.09726(18) 0.0680(17) Uani 1 1 d . . .
H20D H 0.9370 -0.2292 0.1236 0.082 Uiso 1 1 calc R . .
H21E H 0.9673 -0.2282 0.0725 0.082 Uiso 1 1 calc R . .
C20 C 0.4826(5) 0.4246(3) 0.01271(10) 0.0218(8) Uani 1 1 d . . .
C21 C 0.5227(5) 0.3899(3) 0.05456(10) 0.0191(7) Uani 1 1 d . . .
O22 O 1.0060(4) 0.5386(2) 0.07179(7) 0.0276(6) Uani 1 1 d . . .
C23 C 1.0506(6) 0.5142(3) 0.11463(10) 0.0289(9) Uani 1 1 d . . .
H23F H 1.0504 0.4367 0.1185 0.043 Uiso 1 1 calc R . .
H23D H 0.9468 0.5464 0.1327 0.043 Uiso 1 1 calc R . .
H23E H 1.1852 0.5427 0.1219 0.043 Uiso 1 1 calc R . .
O24 O 0.2330(4) 0.22980(19) 0.13373(7) 0.0221(6) Uani 1 1 d . . .
H24 H 0.175(8) 0.290(4) 0.1532(15) 0.059(14) Uiso 1 1 d . . .
O31 O 1.1484(4) 0.3638(2) 0.19643(7) 0.0271(6) Uani 1 1 d . . .
C32 C 0.9608(5) 0.3685(3) 0.20307(10) 0.0211(8) Uani 1 1 d . . .
O33 O 0.8209(4) 0.3268(2) 0.18196(8) 0.0309(6) Uani 1 1 d . . .
C34 C 0.8943(6) 0.4355(3) 0.24149(11) 0.0234(8) Uani 1 1 d . . .
H34 H 0.8118 0.3888 0.2604 0.028 Uiso 1 1 calc R . .
O35 O 1.0683(4) 0.4702(2) 0.26376(8) 0.0309(6) Uani 1 1 d . . .
H35 H 1.1740 0.4476 0.2519 0.037 Uiso 1 1 calc R . .
C36 C 0.7607(6) 0.5285(3) 0.22771(10) 0.0229(8) Uani 1 1 d . . .
C37 C 0.8324(6) 0.6334(3) 0.22878(11) 0.0273(8) Uani 1 1 d . . .
H37 H 0.9655 0.6479 0.2391 0.033 Uiso 1 1 calc R . .
C38 C 0.7103(7) 0.7163(3) 0.21484(12) 0.0361(10) Uani 1 1 d . . .
H38 H 0.7603 0.7873 0.2155 0.043 Uiso 1 1 calc R . .
H11 H 0.7616 0.2194 0.1552 0.042(12) Uiso 1 1 d R . .
C39 C 0.5153(7) 0.6960(3) 0.19988(12) 0.0368(10) Uani 1 1 d . . .
H39 H 0.4327 0.7529 0.1901 0.044 Uiso 1 1 calc R . .
C40 C 0.4417(7) 0.5932(3) 0.19930(11) 0.0318(9) Uani 1 1 d . . .
H40 H 0.3076 0.5796 0.1893 0.038 Uiso 1 1 calc R . .
C41 C 0.5620(6) 0.5096(3) 0.21315(10) 0.0254(8) Uani 1 1 d . . .
H41 H 0.5096 0.4390 0.2128 0.030 Uiso 1 1 calc R . .

loop_
_atom_site_aniso_label
_atom_site_aniso_U_11
_atom_site_aniso_U_22
_atom_site_aniso_U_33
_atom_site_aniso_U_23
_atom_site_aniso_U_13
_atom_site_aniso_U_12
N1 0.0251(16) 0.0296(16) 0.0185(14) 0.0010(12) -0.0049(14) 0.0029(14)
C2 0.0244(19) 0.0266(18) 0.0225(17) -0.0008(15) -0.0027(16) 0.0021(16)
C3 0.025(2) 0.0230(18) 0.0227(17) -0.0005(14) 0.0025(16) 0.0028(16)
C4 0.0197(18) 0.0198(17) 0.0191(16) -0.0026(14) -0.0005(14) 0.0080(15)
C5 0.026(2) 0.0195(17) 0.0171(16) 0.0005(14) -0.0009(16) 0.0020(16)
C6 0.0217(19) 0.0225(18) 0.0212(17) -0.0009(14) -0.0007(15) 0.0022(16)
C7 0.030(2) 0.0290(19) 0.0239(19) 0.0074(16) 0.0049(17) 0.0010(17)
C8 0.029(2) 0.0289(19) 0.0201(18) 0.0061(15) -0.0014(16) 0.0037(17)
C9 0.0171(17) 0.0204(16) 0.0175(17) -0.0011(13) 0.0018(15) -0.0001(14)
C10 0.0190(18) 0.0224(16) 0.0127(16) 0.0034(13) -0.0011(14) 0.0007(15)
N11 0.0172(15) 0.0231(15) 0.0149(13) 0.0027(11) -0.0006(12) -0.0002(13)
C12 0.0185(18) 0.0240(18) 0.0257(19) 0.0047(15) -0.0015(15) 0.0040(15)
C13 0.029(2) 0.0223(17) 0.0228(18) 0.0055(14) 0.0055(16) 0.0039(16)
C14 0.0267(19) 0.0202(17) 0.0202(17) 0.0007(14) 0.0007(15) -0.0014(16)
C15 0.0228(18) 0.0231(17) 0.0193(17) -0.0019(14) 0.0004(15) 0.0000(16)
C16 0.0216(18) 0.0257(18) 0.0224(18) 0.0032(14) 0.0040(16) -0.0006(16)
C17 0.0242(19) 0.0288(19) 0.0120(16) 0.0028(13) 0.0011(15) 0.0002(17)
C18 0.040(2) 0.027(2) 0.036(2) 0.0011(16) 0.010(2) 0.0030(19)
C19 0.089(4) 0.042(3) 0.073(4) 0.009(2) 0.040(3) 0.027(3)
C20 0.0216(19) 0.0257(17) 0.0180(17) -0.0016(14) 0.0018(15) 0.0038(16)
C21 0.0220(18) 0.0215(17) 0.0138(16) 0.0004(13) -0.0007(14) 0.0061(15)
O22 0.0264(14) 0.0347(14) 0.0217(12) 0.0040(11) -0.0033(11) -0.0055(12)
C23 0.029(2) 0.038(2) 0.0201(18) 0.0001(16) -0.0050(17) -0.0035(18)
O24 0.0193(12) 0.0263(12) 0.0205(12) -0.0019(10) 0.0037(11) 0.0025(11)
O31 0.0201(13) 0.0375(15) 0.0236(13) -0.0055(11) 0.0011(11) 0.0029(12)
C32 0.023(2) 0.0195(16) 0.0204(17) 0.0013(14) -0.0006(16) -0.0019(16)
O33 0.0250(13) 0.0334(14) 0.0344(14) -0.0134(12) -0.0005(12) -0.0043(13)
C34 0.0256(19) 0.0275(19) 0.0172(17) -0.0033(14) 0.0039(15) -0.0033(16)
O35 0.0270(15) 0.0395(15) 0.0264(14) -0.0103(12) -0.0062(12) 0.0036(13)
C36 0.030(2) 0.0240(18) 0.0148(16) -0.0065(14) 0.0079(15) -0.0008(17)
C37 0.031(2) 0.0286(19) 0.0222(18) -0.0015(16) 0.0005(17) -0.0081(18)
C38 0.054(3) 0.0253(19) 0.029(2) 0.0029(16) 0.001(2) -0.004(2)
C39 0.053(3) 0.032(2) 0.025(2) 0.0035(16) -0.003(2) 0.010(2)
C40 0.034(2) 0.037(2) 0.024(2) -0.0041(16) -0.0016(18) 0.0002(19)
C41 0.029(2) 0.0274(19) 0.0194(17) -0.0042(14) 0.0029(16) -0.0002(17)

loop_
_atom_type_symbol
_atom_type_description
_atom_type_scat_dispersion_real
_atom_type_scat_dispersion_imag
_atom_type_scat_source
C C 0.0033 0.0000 'International Tables Vol C Tables 4.2.6.8 and 6.1.1.4'
H H 0.0000 0.0000 'International Tables Vol C Tables 4.2.6.8 and 6.1.1.4'
N N 0.0061 0.0000 'International Tables Vol C Tables 4.2.6.8 and 6.1.1.4'
O O 0.0106 0.0000 'International Tables Vol C Tables 4.2.6.8 and 6.1.1.4'

loop_
_geom_angle_atom_site_label_1
_geom_angle_atom_site_label_2
_geom_angle_atom_site_label_3
_geom_angle
_geom_angle_site_symmetry_1
_geom_angle_site_symmetry_3
_geom_angle_publ_flag
C2 N1 C20 117.0(3) . . ?
N1 C2 C3 124.5(3) . . ?
N1 C2 H2 117.8 . . ?
C3 C2 H2 117.8 . . ?
C4 C3 C2 119.6(4) . . ?
C4 C3 H3 120.2 . . ?
C2 C3 H3 120.2 . . ?
C3 C4 C21 118.4(3) . . ?
C3 C4 C9 119.8(3) . . ?
C21 C4 C9 121.7(3) . . ?
C6 C5 C21 120.0(3) . . ?
C6 C5 H5 120.0 . . ?
C21 C5 H5 120.0 . . ?
O22 C6 C5 125.9(3) . . ?
O22 C6 C7 113.1(3) . . ?
C5 C6 C7 121.0(3) . . ?
C8 C7 C6 120.0(3) . . ?
C8 C7 H7 120.0 . . ?
C6 C7 H7 120.0 . . ?
C7 C8 C20 121.4(3) . . ?
C7 C8 H8 119.3 . . ?
C20 C8 H8 119.3 . . ?
O24 C9 C4 111.5(3) . . ?
O24 C9 C10 110.2(3) . . ?
C4 C9 C10 107.6(3) . . ?
O24 C9 H9 109.2 . . ?
C4 C9 H9 109.2 . . ?
C10 C9 H9 109.2 . . ?
N11 C10 C15 107.4(3) . . ?
N11 C10 C9 112.1(2) . . ?
C15 C10 C9 114.2(3) . . ?
N11 C10 H10 107.6 . . ?
C15 C10 H10 107.6 . . ?
C9 C10 H10 107.6 . . ?
C12 N11 C17 109.4(3) . . ?
C12 N11 C10 108.5(2) . . ?
C17 N11 C10 113.0(3) . . ?
C12 N11 H11 110.4 . . ?
C17 N11 H11 111.2 . . ?
C10 N11 H11 104.2 . . ?
N11 C12 C13 110.3(3) . . ?
N11 C12 H12D 109.6 . . ?
C13 C12 H12D 109.6 . . ?
N11 C12 H12E 109.6 . . ?
C13 C12 H12E 109.6 . . ?
H12D C12 H12E 108.1 . . ?
C18 C13 C14 114.1(3) . . ?
C18 C13 C12 111.8(3) . . ?
C14 C13 C12 107.0(3) . . ?
C18 C13 H13 107.9 . . ?
C14 C13 H13 107.9 . . ?
C12 C13 H13 107.9 . . ?
C15 C14 C16 109.3(3) . . ?
C15 C14 C13 110.5(3) . . ?
C16 C14 C13 107.5(3) . . ?
C15 C14 H14 109.8 . . ?
C16 C14 H14 109.8 . . ?
C13 C14 H14 109.8 . . ?
C14 C15 C10 110.3(3) . . ?
C14 C15 H15D 109.6 . . ?
C10 C15 H15D 109.6 . . ?
C14 C15 H15E 109.6 . . ?
C10 C15 H15E 109.6 . . ?
H15D C15 H15E 108.1 . . ?
C17 C16 C14 108.8(3) . . ?
C17 C16 H16E 109.9 . . ?
C14 C16 H16E 109.9 . . ?
C17 C16 H16D 109.9 . . ?
C14 C16 H16D 109.9 . . ?
H16E C16 H16D 108.3 . . ?
N11 C17 C16 109.4(3) . . ?
N11 C17 H17D 109.8 . . ?
C16 C17 H17D 109.8 . . ?
N11 C17 H17E 109.8 . . ?
C16 C17 H17E 109.8 . . ?
H17D C17 H17E 108.2 . . ?
C19 C18 C13 125.4(4) . . ?
C19 C18 H18 117.3 . . ?
C13 C18 H18 117.3 . . ?
C18 C19 H20D 120.0 . . ?
C18 C19 H21E 120.0 . . ?
H20D C19 H21E 120.0 . . ?
N1 C20 C8 118.1(3) . . ?
N1 C20 C21 123.4(3) . . ?
C8 C20 C21 118.5(3) . . ?
C5 C21 C4 123.8(3) . . ?
C5 C21 C20 119.1(3) . . ?
C4 C21 C20 117.1(3) . . ?
C6 O22 C23 117.0(3) . . ?
O22 C23 H23F 109.5 . . ?
O22 C23 H23D 109.5 . . ?
H23F C23 H23D 109.5 . . ?
O22 C23 H23E 109.5 . . ?
H23F C23 H23E 109.5 . . ?
H23D C23 H23E 109.5 . . ?
C9 O24 H24 108(3) . . ?
O31 C32 O33 127.5(3) . . ?
O31 C32 C34 115.9(3) . . ?
O33 C32 C34 116.6(3) . . ?
O35 C34 C36 111.9(3) . . ?
O35 C34 C32 109.8(3) . . ?
C36 C34 C32 110.3(3) . . ?
O35 C34 H34 108.2 . . ?
C36 C34 H34 108.2 . . ?
C32 C34 H34 108.2 . . ?
C34 O35 H35 109.5 . . ?
C37 C36 C41 118.6(3) . . ?
C37 C36 C34 121.4(3) . . ?
C41 C36 C34 120.0(3) . . ?
C38 C37 C36 120.3(4) . . ?
C38 C37 H37 119.8 . . ?
C36 C37 H37 119.8 . . ?
C37 C38 C39 120.3(4) . . ?
C37 C38 H38 119.9 . . ?
C39 C38 H38 119.9 . . ?
C40 C39 C38 119.9(4) . . ?
C40 C39 H39 120.0 . . ?
C38 C39 H39 120.0 . . ?
C39 C40 C41 120.4(4) . . ?
C39 C40 H40 119.8 . . ?
C41 C40 H40 119.8 . . ?
C40 C41 C36 120.4(4) . . ?
C40 C41 H41 119.8 . . ?
C36 C41 H41 119.8 . . ?

loop_
_geom_bond_atom_site_label_1
_geom_bond_atom_site_label_2
_geom_bond_distance
_geom_bond_site_symmetry_2
_geom_bond_publ_flag
N1 C2 1.326(5) . ?
N1 C20 1.361(4) . ?
C2 C3 1.401(5) . ?
C2 H2 0.9500 . ?
C3 C4 1.380(5) . ?
C3 H3 0.9500 . ?
C4 C21 1.429(5) . ?
C4 C9 1.526(5) . ?
C5 C6 1.372(5) . ?
C5 C21 1.427(5) . ?
C5 H5 0.9500 . ?
C6 O22 1.367(4) . ?
C6 C7 1.416(5) . ?
C7 C8 1.363(5) . ?
C7 H7 0.9500 . ?
C8 C20 1.419(5) . ?
C8 H8 0.9500 . ?
C9 O24 1.421(4) . ?
C9 C10 1.549(5) . ?
C9 H9 1.0000 . ?
C10 N11 1.510(4) . ?
C10 C15 1.549(5) . ?
C10 H10 1.0000 . ?
N11 C12 1.500(4) . ?
N11 C17 1.505(4) . ?
N11 H11 1.0369 . ?
C12 C13 1.547(5) . ?
C12 H12D 0.9900 . ?
C12 H12E 0.9900 . ?
C13 C18 1.492(5) . ?
C13 C14 1.543(5) . ?
C13 H13 1.0000 . ?
C14 C15 1.535(5) . ?
C14 C16 1.537(5) . ?
C14 H14 1.0000 . ?
C15 H15D 0.9900 . ?
C15 H15E 0.9900 . ?
C16 C17 1.532(5) . ?
C16 H16E 0.9900 . ?
C16 H16D 0.9900 . ?
C17 H17D 0.9900 . ?
C17 H17E 0.9900 . ?
C18 C19 1.324(6) . ?
C18 H18 0.9500 . ?
C19 H20D 0.9500 . ?
C19 H21E 0.9500 . ?
C20 C21 1.432(4) . ?
O22 C23 1.434(4) . ?
C23 H23F 0.9800 . ?
C23 H23D 0.9800 . ?
C23 H23E 0.9800 . ?
O24 H24 1.05(5) . ?
O31 C32 1.249(4) . ?
C32 O33 1.254(4) . ?
C32 C34 1.551(5) . ?
C34 O35 1.413(4) . ?
C34 C36 1.524(5) . ?
C34 H34 1.0000 . ?
O35 H35 0.8400 . ?
C36 C37 1.399(5) . ?
C36 C41 1.403(5) . ?
C37 C38 1.387(5) . ?
C37 H37 0.9500 . ?
C38 C39 1.388(6) . ?
C38 H38 0.9500 . ?
C39 C40 1.378(6) . ?
C39 H39 0.9500 . ?
C40 C41 1.386(5) . ?
C40 H40 0.9500 . ?
C41 H41 0.9500 . ?

loop_
_geom_hbond_atom_site_label_D
_geom_hbond_atom_site_label_H
_geom_hbond_atom_site_label_A
_geom_hbond_distance_DH
_geom_hbond_distance_HA
_geom_hbond_distance_DA
_geom_hbond_angle_DHA
_geom_hbond_site_symmetry_A
N11 H11 O33 1.04 1.64 2.632(4) 157.6 .

loop_
_geom_torsion_atom_site_label_1
_geom_torsion_atom_site_label_2
_geom_torsion_atom_site_label_3
_geom_torsion_atom_site_label_4
_geom_torsion
_geom_torsion_site_symmetry_1
_geom_torsion_site_symmetry_2
_geom_torsion_site_symmetry_3
_geom_torsion_site_symmetry_4
_geom_torsion_publ_flag
C5 C6 O22 C23 -4.1(5) . . . . ?
C3 C4 C9 O24 -23.6(4) . . . . ?
N11 C10 C9 O24 -84.0(3) . . . . ?
C14 C13 C18 C19 -124.2(5) . . . . ?
C37 C36 C34 C32 -108.5(4) . . . . ?
O31 C32 C34 O35 -5.5(4) . . . . ?

loop_
_cod_related_entry_id
_cod_related_entry_database
_cod_related_entry_code
1 ChemSpider 21186241
